data_7716771
loop_
_publ_author_name
'&#x160;ag&#xe1;tov&#xe1;, Alexandra'
'Kotrle, Kamil'
'Brach&#x148;akov&#xe1;, Barbora'
'Havl&#xed;&#x10d;ek, Lubom&#xed;r'
'Nemec, Ivan'
'Herchel, Radovan'
'Hofbauerova, Monika'
'Halahovets, Yuriy'
'&#x160;iffalovi&#x10d;, Peter'
'&#x10c;i&#x17e;m&#xe1;r, Erik'
'Fellner, Ond&#x159;ej F'
'&#x160;alitro&#x161;, Ivan'

_publ_section_title
;
 Above room temperature spin crossover in mononuclear iron(II) complexes
 featuring pyridyl-benzimidazole bidentate ligands adorned with aliphatic
 chains.
;
_journal_issue 33
_journal_name_full 'Dalton transactions (Cambridge, England : 2003)'
_journal_page_first 14037
_journal_page_last 14045
_journal_paper_doi 10.1039/d4dt01338g
_journal_volume 53
_journal_year 2024
_chemical_formula_moiety 'C51 H57 Fe N9, 2(B F4), C4 H10 O'
_chemical_formula_sum 'C55 H67 B2 F8 Fe N9 O'
_chemical_formula_weight 1099.64
_space_group_crystal_system monoclinic
_space_group_IT_number 14
_space_group_name_Hall '-P 2yn'
_space_group_name_H-M_alt 'P 1 21/n 1'
_atom_sites_solution_hydrogens geom
_audit_creation_date 2024-06-27
_audit_creation_method
;
Olex2 1.5
(compiled 2024.02.16 svn.r378c4104 for OlexSys, GUI svn.r6928)
;
_audit_update_record
;
2024-07-11 deposited with the CCDC.	2024-07-29 downloaded from the CCDC.
;
_cell_angle_alpha 90
_cell_angle_beta 101.2251(17)
_cell_angle_gamma 90
_cell_formula_units_Z 4
_cell_length_a 17.5535(3)
_cell_length_b 16.3130(2)
_cell_length_c 18.8082(3)
_cell_measurement_reflns_used 8225
_cell_measurement_temperature 100.0(2)
_cell_measurement_theta_max 68.366
_cell_measurement_theta_min 3.156
_cell_volume 5282.70(14)
_computing_cell_refinement 'CrysAlisPro 1.171.42.49 (Rigaku OD, 2022)'
_computing_data_collection 'CrysAlisPro 1.171.42.49 (Rigaku OD, 2022)'
_computing_data_reduction 'CrysAlisPro 1.171.42.49 (Rigaku OD, 2022)'
_computing_molecular_graphics 'Olex2 1.5 (Dolomanov et al., 2009)'
_computing_publication_material 'Olex2 1.5 (Dolomanov et al., 2009)'
_computing_structure_refinement 'SHELXL 2014/7 (Sheldrick, 2015)'
_computing_structure_solution 'SHELXT 2014/5 (Sheldrick, 2014)'
_diffrn_ambient_temperature 100.15
_diffrn_measured_fraction_theta_full 0.995
_diffrn_measured_fraction_theta_max 0.988
_diffrn_measurement_device 'four-circle diffractometer'
_diffrn_measurement_device_type 'XtaLAB Synergy, Single source at home/near, HyPix3000'
_diffrn_measurement_method '\w scans'
_diffrn_radiation_monochromator mirror
_diffrn_radiation_probe x-ray
_diffrn_radiation_type CuK\a
_diffrn_radiation_wavelength 1.54184
_diffrn_reflns_av_R_equivalents 0.0245
_diffrn_reflns_av_unetI/netI 0.0272
_diffrn_reflns_Laue_measured_fraction_full 0.995
_diffrn_reflns_Laue_measured_fraction_max 0.988
_diffrn_reflns_limit_h_max 19
_diffrn_reflns_limit_h_min -21
_diffrn_reflns_limit_k_max 19
_diffrn_reflns_limit_k_min -18
_diffrn_reflns_limit_l_max 22
_diffrn_reflns_limit_l_min -19
_diffrn_reflns_number 30191
_diffrn_reflns_point_group_measured_fraction_full 0.995
_diffrn_reflns_point_group_measured_fraction_max 0.988
_diffrn_reflns_theta_full 67.684
_diffrn_reflns_theta_max 68.401
_diffrn_reflns_theta_min 3.152
_exptl_absorpt_coefficient_mu 2.947
_exptl_absorpt_correction_T_max 1.00000
_exptl_absorpt_correction_T_min 0.8322
_exptl_absorpt_correction_type multi-scan
_exptl_absorpt_process_details
;
CrysAlisPro 1.171.42.49 (Rigaku Oxford Diffraction, 2022)
Empirical absorption correction using spherical harmonics,
implemented in SCALE3 ABSPACK scaling algorithm.
;
_exptl_crystal_colour purple
_exptl_crystal_density_diffrn 1.383
_exptl_crystal_description prism
_exptl_crystal_F_000 2304
_exptl_crystal_size_max 0.28
_exptl_crystal_size_mid 0.22
_exptl_crystal_size_min 0.20
_refine_diff_density_max 1.308
_refine_diff_density_min -0.644
_refine_diff_density_rms 0.056
_refine_ls_extinction_method none
_refine_ls_goodness_of_fit_ref 1.056
_refine_ls_hydrogen_treatment constr
_refine_ls_matrix_type full
_refine_ls_number_parameters 724
_refine_ls_number_reflns 9568
_refine_ls_number_restraints 79
_refine_ls_restrained_S_all 1.097
_refine_ls_R_factor_all 0.0626
_refine_ls_R_factor_gt 0.0570
_refine_ls_shift/su_max 0.001
_refine_ls_shift/su_mean 0.000
_refine_ls_structure_factor_coef Fsqd
_refine_ls_weighting_details 'w=1/[\s^2^(Fo^2^)+(0.0611P)^2^+7.7322P] where P=(Fo^2^+2Fc^2^)/3'
_refine_ls_weighting_scheme calc
_refine_ls_wR_factor_gt 0.1409
_refine_ls_wR_factor_ref 0.1445
_reflns_Friedel_coverage 0.000
_reflns_number_gt 8640
_reflns_number_total 9568
_reflns_threshold_expression 'I > 2\s(I)'
_cod_data_source_file d4dt01338g2.cif
_cod_data_source_block 02
_cod_depositor_comments 'Adding full bibliography for 7716767--7716771.cif.'
_cod_original_cell_volume 5282.70(16)
_cod_database_code 7716771
_shelx_shelxl_version_number 2014/7
_shelx_space_group_comment
;
The symmetry employed for this shelxl refinement is uniquely defined
by the following loop, which should always be used as a source of
symmetry information in preference to the above space-group names.
They are only intended as comments.
;
_olex2_refinement_description
;
1. Fixed Uiso
 At 1.2 times of:
  All C(H) groups, All C(H,H) groups, All C(H,H,H,H) groups
 At 1.5 times of:
  All C(H,H,H) groups
2. Restrained distances
 B1-F1 \\sim B1-F1A \\sim B1-F3 \\sim B1-F3A \\sim B1-F4 \\sim B1-F4A
 with sigma of 0.02
 C36-C37 \\sim C36A-C37A \\sim C37-C38 \\sim C37A-C38A \\sim C38-C39 \\sim
C38A-C39
 with sigma of 0.02
 C36-C35 \\sim C36A-C35A
 with sigma of 0.02
 F4-B1 \\sim F4-B1A
 with sigma of 0.02
 F1-F4 \\sim F4-F3 \\sim F3-F1
 with sigma of 0.02
 F1A-F4A \\sim F4A-F3A \\sim F3A-F1A
 with sigma of 0.02
 F3-B1 \\sim F3A-B1A \\sim F1-B1 \\sim F1A-B1A \\sim F4-B1 \\sim F4A-B1A
 with sigma of 0.02
3. Uiso/Uaniso restraints and constraints
F3 \\sim F3A: within 2A with sigma of 0.04 and sigma for terminal atoms of 0.08
within 2A
F4A \\sim F4: within 2A with sigma of 0.04 and sigma for terminal atoms of 0.08
within 2A
Uanis(C36) = Uanis(C36A) = Uanis(C35) = Uanis(C35A)
Uanis(C37) = Uanis(C38) = Uanis(C37A) = Uanis(C38A)
Uanis(F1) = Uanis(F1A)
Uanis(B1A) = Uanis(B1)
Uanis(F6A) = Uanis(F6)
Uanis(F5A) = Uanis(F5)
4. Others
 Sof(F4A)=Sof(F3A)=Sof(F1A)=Sof(B1A)=1-FVAR(1)
 Sof(F4)=Sof(F3)=Sof(F1)=Sof(B1)=FVAR(1)
 Sof(F5A)=Sof(F6A)=1-FVAR(2)
 Sof(F5)=Sof(F6)=FVAR(2)
 Sof(H39C)=Sof(H39D)=Sof(C37A)=Sof(H37C)=Sof(H37D)=Sof(C38A)=Sof(H38C)=
 Sof(H38D)=Sof(C35A)=Sof(H35D)=Sof(H35E)=Sof(H35F)=Sof(C36A)=Sof(H36C)=
 Sof(H36D)=1-FVAR(3)
 Sof(C35)=Sof(H35A)=Sof(H35B)=Sof(H35C)=Sof(H39A)=Sof(H39B)=Sof(C38)=Sof(H38A)=
 Sof(H38B)=Sof(C37)=Sof(H37A)=Sof(H37B)=Sof(C36)=Sof(H36A)=Sof(H36B)=FVAR(3)
5.a Secondary CH2 refined with riding coordinates:
 C32(H32A,H32B), C30(H30A,H30B), C39(H39A,H39B), C39(H39C,H39D), C33(H33A,
 H33B), C31(H31A,H31B), C4(H4A,H4B), C38(H38A,H38B), C3(H3A,H3B), C37(H37A,
 H37B), C5(H5A,H5B), C2(H2A,H2B), C36(H36A,H36B), C53(H53A,H53B), C54(H54A,
 H54B), C37A(H37C,H37D), C38A(H38C,H38D), C36A(H36C,H36D)
5.b Aromatic/amide H refined with riding coordinates:
 C41(H41), C9(H9), C7(H7), C43(H43), C27(H27), C10(H10), C28(H28), C21(H21),
 C49(H49), C16(H16), C14(H14), C19(H19), C17(H17), C50(H50), C42(H42), C51(H51),
  C44(H44), C18(H18), C8(H8), C48(H48), C25(H25), C15(H15), C20(H20), C26(H26)
5.c Idealised Me refined as rotating group:
 C35(H35A,H35B,H35C), C34(H34A,H34B,H34C), C1(H1A,H1B,H1C), C52(H52A,H52B,
 H52C), C55(H55A,H55B,H55C), C35A(H35D,H35E,H35F)
;
_olex2_submission_special_instructions 'No special instructions were received'

loop_
_space_group_symop_operation_xyz
'x, y, z'
'-x+1/2, y+1/2, -z+1/2'
'-x, -y, -z'
'x-1/2, -y-1/2, z-1/2'

loop_
_atom_site_label
_atom_site_type_symbol
_atom_site_fract_x
_atom_site_fract_y
_atom_site_fract_z
_atom_site_U_iso_or_equiv
_atom_site_adp_type
_atom_site_occupancy
_atom_site_site_symmetry_order
_atom_site_calc_flag
_atom_site_refinement_flags_posn
_atom_site_refinement_flags_adp
_atom_site_refinement_flags_occupancy
_atom_site_disorder_assembly
_atom_site_disorder_group
Fe1 Fe 0.50230(2) 0.62283(2) 0.73496(2) 0.02340(12) Uani 1 1 d . . . . .
N4 N 0.56650(13) 0.63108(14) 0.66039(12) 0.0261(5) Uani 1 1 d . . . . .
N5 N 0.55437(12) 0.52565(14) 0.78219(12) 0.0261(5) Uani 1 1 d . . . . .
N1 N 0.56529(12) 0.70853(14) 0.79484(12) 0.0250(5) Uani 1 1 d . . . . .
N9 N 0.55695(13) 0.38964(14) 0.79888(13) 0.0277(5) Uani 1 1 d . . . . .
N6 N 0.43469(13) 0.53597(14) 0.68122(12) 0.0268(5) Uani 1 1 d . . . . .
N7 N 0.55774(13) 0.81995(14) 0.86329(13) 0.0299(5) Uani 1 1 d . . . . .
N8 N 0.46206(14) 0.82134(15) 0.60569(14) 0.0344(6) Uani 1 1 d . . . . .
N2 N 0.43988(13) 0.63655(13) 0.81109(13) 0.0267(5) Uani 1 1 d . . . . .
N3 N 0.44941(12) 0.71526(14) 0.67752(12) 0.0262(5) Uani 1 1 d . . . . .
C24 C 0.61756(15) 0.50736(18) 0.83639(15) 0.0277(6) Uani 1 1 d . . . . .
C41 C 0.68991(16) 0.74961(19) 0.75355(16) 0.0326(6) Uani 1 1 d . . . . .
H41 H 0.6954 0.7012 0.7270 0.039 Uiso 1 1 calc R U . . .
C32 C 0.47713(19) 0.3083(2) 0.90934(18) 0.0403(7) Uani 1 1 d . . . . .
H32A H 0.4503 0.2690 0.9362 0.048 Uiso 1 1 calc R U . . .
H32B H 0.5327 0.3086 0.9328 0.048 Uiso 1 1 calc R U . . .
C46 C 0.52581(15) 0.74663(16) 0.83900(14) 0.0244(5) Uani 1 1 d . . . . .
C9 C 0.27670(18) 0.8324(2) 0.7088(2) 0.0438(8) Uani 1 1 d . . . . .
H9 H 0.2338 0.8317 0.7328 0.053 Uiso 1 1 calc R U . . .
C11 C 0.38969(15) 0.77036(17) 0.68086(16) 0.0298(6) Uani 1 1 d . . . . .
C7 C 0.34713(19) 0.9042(2) 0.6288(2) 0.0467(8) Uani 1 1 d . . . . .
H7 H 0.3537 0.9501 0.5996 0.056 Uiso 1 1 calc R U . . .
C43 C 0.7348(2) 0.8840(2) 0.7977(2) 0.0496(9) Uani 1 1 d . . . . .
H43 H 0.7714 0.9269 0.7983 0.060 Uiso 1 1 calc R U . . .
C27 C 0.73039(17) 0.4351(2) 0.94025(17) 0.0365(7) Uani 1 1 d . . . . .
H27 H 0.7694 0.4122 0.9770 0.044 Uiso 1 1 calc R U . . .
C35 C 0.3266(3) 1.1129(3) 0.8674(3) 0.0656(11) Uani 0.861(4) 1 d D . P A 1
H35A H 0.2849 1.1393 0.8327 0.098 Uiso 0.861(4) 1 calc R U P A 1
H35B H 0.3687 1.1523 0.8830 0.098 Uiso 0.861(4) 1 calc R U P A 1
H35C H 0.3063 1.0942 0.9096 0.098 Uiso 0.861(4) 1 calc R U P A 1
C30 C 0.53678(18) 0.30147(17) 0.79441(17) 0.0330(6) Uani 1 1 d . . . . .
H30A H 0.5833 0.2696 0.8166 0.040 Uiso 1 1 calc R U . . .
H30B H 0.5230 0.2857 0.7427 0.040 Uiso 1 1 calc R U . . .
C10 C 0.32731(16) 0.76674(19) 0.71718(17) 0.0343(7) Uani 1 1 d . . . . .
H10 H 0.3201 0.7210 0.7464 0.041 Uiso 1 1 calc R U . . .
C39 C 0.52543(18) 0.88579(19) 0.9017(2) 0.0424(8) Uani 1 1 d D . . . .
H39A H 0.5661 0.9269 0.9198 0.051 Uiso 0.861(4) 1 calc R U P A 1
H39B H 0.5061 0.8630 0.9437 0.051 Uiso 0.861(4) 1 calc R U P A 1
H39C H 0.5637 0.9308 0.9041 0.051 Uiso 0.139(4) 1 calc R U P A 2
H39D H 0.5313 0.8651 0.9519 0.051 Uiso 0.139(4) 1 calc R U P A 2
C28 C 0.67573(17) 0.38449(19) 0.90047(16) 0.0332(6) Uani 1 1 d . . . . .
H28 H 0.6761 0.3270 0.9084 0.040 Uiso 1 1 calc R U . . .
C33 C 0.44419(19) 0.3927(2) 0.91655(19) 0.0440(8) Uani 1 1 d . . . . .
H33A H 0.3910 0.3956 0.8870 0.053 Uiso 1 1 calc R U . . .
H33B H 0.4764 0.4338 0.8973 0.053 Uiso 1 1 calc R U . . .
C23 C 0.52013(14) 0.45445(16) 0.76130(14) 0.0233(5) Uani 1 1 d . . . . .
C21 C 0.40675(16) 0.39217(17) 0.67382(16) 0.0288(6) Uani 1 1 d . . . . .
H21 H 0.4200 0.3381 0.6906 0.035 Uiso 1 1 calc R U . . .
C45 C 0.62251(16) 0.82960(18) 0.83162(16) 0.0316(6) Uani 1 1 d . . . . .
C49 C 0.34707(17) 0.68196(18) 0.90931(17) 0.0346(7) Uani 1 1 d . . . . .
H49 H 0.3145 0.6980 0.9417 0.042 Uiso 1 1 calc R U . . .
C29 C 0.61996(15) 0.42179(17) 0.84814(15) 0.0268(6) Uani 1 1 d . . . . .
C16 C 0.67309(17) 0.5936(2) 0.60435(16) 0.0346(7) Uani 1 1 d . . . . .
H16 H 0.7132 0.5558 0.6005 0.042 Uiso 1 1 calc R U . . .
C47 C 0.45640(15) 0.70538(16) 0.85322(15) 0.0255(6) Uani 1 1 d . . . . .
C14 C 0.60435(16) 0.71727(19) 0.56984(16) 0.0318(6) Uani 1 1 d . . . . .
H14 H 0.5962 0.7656 0.5412 0.038 Uiso 1 1 calc R U . . .
C19 C 0.32640(17) 0.48561(18) 0.59406(16) 0.0325(6) Uani 1 1 d . . . . .
H19 H 0.2839 0.4971 0.5557 0.039 Uiso 1 1 calc R U . . .
C17 C 0.62317(16) 0.57879(18) 0.65145(16) 0.0307(6) Uani 1 1 d . . . . .
H17 H 0.6292 0.5294 0.6787 0.037 Uiso 1 1 calc R U . . .
C22 C 0.45087(16) 0.45734(17) 0.70361(15) 0.0273(6) Uani 1 1 d . . . . .
C40 C 0.62751(15) 0.75949(17) 0.79012(15) 0.0276(6) Uani 1 1 d . . . . .
C31 C 0.47001(19) 0.27761(19) 0.83131(17) 0.0381(7) Uani 1 1 d . . . . .
H31A H 0.4660 0.2171 0.8314 0.046 Uiso 1 1 calc R U . . .
H31B H 0.4211 0.2991 0.8020 0.046 Uiso 1 1 calc R U . . .
C13 C 0.55671(15) 0.69978(17) 0.61866(15) 0.0277(6) Uani 1 1 d . . . . .
C50 C 0.33143(18) 0.61155(18) 0.86837(18) 0.0371(7) Uani 1 1 d . . . . .
H50 H 0.2884 0.5779 0.8729 0.045 Uiso 1 1 calc R U . . .
C6 C 0.39781(16) 0.83736(18) 0.63654(18) 0.0353(7) Uani 1 1 d . . . . .
C42 C 0.74226(19) 0.8125(2) 0.75785(19) 0.0419(8) Uani 1 1 d . . . . .
H42 H 0.7846 0.8078 0.7334 0.050 Uiso 1 1 calc R U . . .
C51 C 0.37908(16) 0.59048(18) 0.82070(17) 0.0319(6) Uani 1 1 d . . . . .
H51 H 0.3684 0.5413 0.7935 0.038 Uiso 1 1 calc R U . . .
C44 C 0.67607(19) 0.8937(2) 0.8359(2) 0.0434(8) Uani 1 1 d . . . . .
H44 H 0.6721 0.9415 0.8638 0.052 Uiso 1 1 calc R U . . .
C18 C 0.37398(15) 0.54816(18) 0.62677(15) 0.0278(6) Uani 1 1 d . . . . .
H18 H 0.3631 0.6026 0.6098 0.033 Uiso 1 1 calc R U . . .
C8 C 0.2869(2) 0.8996(2) 0.6661(2) 0.0518(9) Uani 1 1 d . . . . .
H8 H 0.2512 0.9438 0.6625 0.062 Uiso 1 1 calc R U . . .
C4 C 0.5616(2) 0.9268(2) 0.5904(2) 0.0481(9) Uani 1 1 d . . . . .
H4A H 0.6043 0.8887 0.6101 0.058 Uiso 1 1 calc R U . . .
H4B H 0.5789 0.9608 0.5529 0.058 Uiso 1 1 calc R U . . .
C34 C 0.4415(2) 0.4140(2) 0.9949(2) 0.0525(9) Uani 1 1 d . . . . .
H34A H 0.4171 0.4679 0.9967 0.079 Uiso 1 1 calc R U . . .
H34B H 0.4944 0.4154 1.0236 0.079 Uiso 1 1 calc R U . . .
H34C H 0.4111 0.3725 1.0148 0.079 Uiso 1 1 calc R U . . .
C38 C 0.4572(2) 0.9269(2) 0.8474(2) 0.0423(7) Uani 0.861(4) 1 d D . P A 1
H38A H 0.4764 0.9459 0.8041 0.051 Uiso 0.861(4) 1 calc R U P A 1
H38B H 0.4158 0.8859 0.8314 0.051 Uiso 0.861(4) 1 calc R U P A 1
C3 C 0.5471(2) 0.9818(2) 0.6503(3) 0.0560(10) Uani 1 1 d . . . . .
H3A H 0.5409 0.9478 0.6924 0.067 Uiso 1 1 calc R U . . .
H3B H 0.4979 1.0120 0.6338 0.067 Uiso 1 1 calc R U . . .
C37 C 0.4239(2) 0.9990(2) 0.8822(2) 0.0423(7) Uani 0.861(4) 1 d D . P A 1
H37A H 0.4054 0.9798 0.9258 0.051 Uiso 0.861(4) 1 calc R U P A 1
H37B H 0.4655 1.0398 0.8980 0.051 Uiso 0.861(4) 1 calc R U P A 1
C1 C 0.5994(3) 1.0978(3) 0.7337(3) 0.0810(15) Uani 1 1 d . . . . .
H1A H 0.5518 1.1295 0.7174 0.121 Uiso 1 1 calc R U . . .
H1B H 0.6435 1.1353 0.7471 0.121 Uiso 1 1 calc R U . . .
H1C H 0.5940 1.0644 0.7757 0.121 Uiso 1 1 calc R U . . .
C5 C 0.4916(2) 0.8774(2) 0.5550(2) 0.0476(9) Uani 1 1 d . . . . .
H5A H 0.4495 0.9155 0.5335 0.057 Uiso 1 1 calc R U . . .
H5B H 0.5055 0.8446 0.5151 0.057 Uiso 1 1 calc R U . . .
C48 C 0.41129(16) 0.72904(17) 0.90234(16) 0.0300(6) Uani 1 1 d . . . . .
H48 H 0.4240 0.7769 0.9310 0.036 Uiso 1 1 calc R U . . .
C25 C 0.67464(15) 0.55795(18) 0.87652(15) 0.0300(6) Uani 1 1 d . . . . .
H25 H 0.6750 0.6155 0.8687 0.036 Uiso 1 1 calc R U . . .
C2 C 0.6130(2) 1.0435(2) 0.6741(3) 0.0620(11) Uani 1 1 d . . . . .
H2A H 0.6622 1.0131 0.6903 0.074 Uiso 1 1 calc R U . . .
H2B H 0.6189 1.0776 0.6320 0.074 Uiso 1 1 calc R U . . .
C15 C 0.66393(17) 0.6638(2) 0.56314(16) 0.0348(7) Uani 1 1 d . . . . .
H15 H 0.6978 0.6755 0.5307 0.042 Uiso 1 1 calc R U . . .
C36 C 0.3576(3) 1.0397(3) 0.8314(3) 0.0656(11) Uani 0.861(4) 1 d D . P A 1
H36A H 0.3152 0.9995 0.8165 0.079 Uiso 0.861(4) 1 calc R U P A 1
H36B H 0.3755 1.0583 0.7873 0.079 Uiso 0.861(4) 1 calc R U P A 1
C20 C 0.34189(17) 0.40574(19) 0.61839(16) 0.0331(6) Uani 1 1 d . . . . .
H20 H 0.3095 0.3616 0.5981 0.040 Uiso 1 1 calc R U . . .
C12 C 0.49074(15) 0.74764(17) 0.63233(15) 0.0283(6) Uani 1 1 d . . . . .
C26 C 0.73008(16) 0.52039(19) 0.92781(16) 0.0340(7) Uani 1 1 d . . . . .
H26 H 0.7696 0.5530 0.9559 0.041 Uiso 1 1 calc R U . . .
F4 F 0.04968(15) 0.6933(3) 0.9018(2) 0.0707(12) Uani 0.741(6) 1 d D U P B 1
F2 F 0.17597(11) 0.71079(12) 0.94170(11) 0.0486(5) Uani 1 1 d . . . . .
F3 F 0.1382(2) 0.59022(16) 0.8950(2) 0.0644(13) Uani 0.741(6) 1 d D U P B 1
F1 F 0.1318(3) 0.6993(2) 0.82343(17) 0.0822(13) Uani 0.741(6) 1 d D . P B 1
B1 B 0.1214(4) 0.6704(4) 0.8909(3) 0.0434(9) Uani 0.741(6) 1 d D . P B 1
F5 F 0.31477(11) 0.85085(15) 0.97925(13) 0.0429(6) Uani 0.892(4) 1 d . . P C 1
F8 F 0.43879(10) 0.86531(13) 1.04164(11) 0.0487(5) Uani 1 1 d . . . . .
F6 F 0.34326(14) 0.82076(17) 1.09873(15) 0.0509(7) Uani 0.892(4) 1 d . . P C 1
F7 F 0.34254(12) 0.95279(11) 1.05930(12) 0.0538(5) Uani 1 1 d . . . . .
B2 B 0.3608(2) 0.8731(2) 1.0460(2) 0.0340(8) Uani 1 1 d . . . . .
O1 O 0.35162(13) 0.67905(15) 0.48338(13) 0.0464(6) Uani 1 1 d . . . . .
C53 C 0.3045(2) 0.7489(3) 0.4629(2) 0.0579(10) Uani 1 1 d . . . . .
H53A H 0.2842 0.7483 0.4100 0.069 Uiso 1 1 calc R U . . .
H53B H 0.3355 0.7995 0.4751 0.069 Uiso 1 1 calc R U . . .
C54 C 0.4116(2) 0.6713(3) 0.4425(2) 0.0554(10) Uani 1 1 d . . . . .
H54A H 0.4474 0.7187 0.4521 0.066 Uiso 1 1 calc R U . . .
H54B H 0.3888 0.6702 0.3900 0.066 Uiso 1 1 calc R U . . .
C52 C 0.2385(2) 0.7474(3) 0.5029(2) 0.0609(11) Uani 1 1 d . . . . .
H52A H 0.2087 0.6967 0.4913 0.091 Uiso 1 1 calc R U . . .
H52B H 0.2046 0.7947 0.4884 0.091 Uiso 1 1 calc R U . . .
H52C H 0.2590 0.7498 0.5552 0.091 Uiso 1 1 calc R U . . .
C55 C 0.4553(2) 0.5929(3) 0.4643(2) 0.0550(10) Uani 1 1 d . . . . .
H55A H 0.4962 0.5863 0.4360 0.083 Uiso 1 1 calc R U . . .
H55B H 0.4194 0.5464 0.4552 0.083 Uiso 1 1 calc R U . . .
H55C H 0.4787 0.5951 0.5160 0.083 Uiso 1 1 calc R U . . .
F4A F 0.0962(6) 0.6016(6) 0.9371(5) 0.072(3) Uani 0.259(6) 1 d D U P B 2
F3A F 0.1356(8) 0.6220(8) 0.8372(6) 0.110(6) Uani 0.259(6) 1 d D U P B 2
F1A F 0.0495(6) 0.7004(7) 0.8680(6) 0.0822(13) Uani 0.259(6) 1 d D . P B 2
B1A B 0.1213(8) 0.6649(9) 0.8952(8) 0.0434(9) Uani 0.259(6) 1 d D . P B 2
F5A F 0.3276(10) 0.8118(13) 1.0143(11) 0.0429(6) Uani 0.108(4) 1 d . . P C 2
F6A F 0.3632(13) 0.8571(15) 1.1236(13) 0.0509(7) Uani 0.108(4) 1 d . . P C 2
C37A C 0.4584(12) 0.9871(13) 0.8280(13) 0.0423(7) Uani 0.139(4) 1 d D . P A 2
H37C H 0.5023 1.0249 0.8448 0.051 Uiso 0.139(4) 1 calc R U P A 2
H37D H 0.4688 0.9560 0.7857 0.051 Uiso 0.139(4) 1 calc R U P A 2
C38A C 0.4476(10) 0.9293(13) 0.8883(14) 0.0423(7) Uani 0.139(4) 1 d D . P A 2
H38C H 0.4041 0.8908 0.8725 0.051 Uiso 0.139(4) 1 calc R U P A 2
H38D H 0.4392 0.9595 0.9318 0.051 Uiso 0.139(4) 1 calc R U P A 2
C35A C 0.364(2) 1.0825(19) 0.8710(19) 0.0656(11) Uani 0.139(4) 1 d D . P A 2
H35D H 0.3385 1.1339 0.8529 0.098 Uiso 0.139(4) 1 calc R U P A 2
H35E H 0.4120 1.0947 0.9057 0.098 Uiso 0.139(4) 1 calc R U P A 2
H35F H 0.3291 1.0505 0.8951 0.098 Uiso 0.139(4) 1 calc R U P A 2
C36A C 0.3829(15) 1.0339(18) 0.8085(19) 0.0656(11) Uani 0.139(4) 1 d D . P A 2
H36C H 0.3861 1.0718 0.7680 0.079 Uiso 0.139(4) 1 calc R U P A 2
H36D H 0.3402 0.9948 0.7913 0.079 Uiso 0.139(4) 1 calc R U P A 2

loop_
_atom_site_aniso_label
_atom_site_aniso_U_11
_atom_site_aniso_U_22
_atom_site_aniso_U_33
_atom_site_aniso_U_23
_atom_site_aniso_U_13
_atom_site_aniso_U_12
Fe1 0.0224(2) 0.0206(2) 0.0279(2) -0.00118(17) 0.00663(17) 0.00070(16)
N4 0.0252(11) 0.0260(12) 0.0264(12) -0.0009(9) 0.0036(9) 0.0002(9)
N5 0.0224(11) 0.0289(12) 0.0273(12) 0.0002(10) 0.0054(9) 0.0013(9)
N1 0.0208(11) 0.0266(11) 0.0277(12) 0.0017(9) 0.0046(9) -0.0005(9)
N9 0.0274(12) 0.0237(11) 0.0317(12) 0.0007(10) 0.0052(10) 0.0022(9)
N6 0.0232(11) 0.0281(12) 0.0292(12) 0.0001(10) 0.0056(9) 0.0048(9)
N7 0.0217(11) 0.0294(12) 0.0384(13) -0.0061(10) 0.0052(10) -0.0028(10)
N8 0.0252(12) 0.0312(13) 0.0440(15) 0.0081(11) -0.0002(11) -0.0004(10)
N2 0.0257(11) 0.0227(11) 0.0323(12) -0.0001(10) 0.0073(10) 0.0011(9)
N3 0.0223(11) 0.0262(11) 0.0286(12) -0.0031(10) 0.0013(9) -0.0020(9)
C24 0.0207(13) 0.0358(15) 0.0266(14) 0.0009(12) 0.0047(11) 0.0021(11)
C41 0.0254(14) 0.0393(16) 0.0329(15) -0.0022(13) 0.0058(12) -0.0040(12)
C32 0.0362(16) 0.0421(18) 0.0434(18) 0.0021(15) 0.0098(14) -0.0056(14)
C46 0.0219(13) 0.0231(13) 0.0273(13) 0.0000(11) 0.0024(10) 0.0017(10)
C9 0.0248(15) 0.0432(19) 0.062(2) -0.0089(16) 0.0056(14) 0.0046(13)
C11 0.0218(13) 0.0261(14) 0.0386(16) -0.0036(12) -0.0011(11) 0.0033(11)
C7 0.0322(17) 0.0328(17) 0.071(2) 0.0100(16) -0.0012(16) 0.0037(14)
C43 0.0357(18) 0.0442(19) 0.072(3) -0.0076(18) 0.0184(17) -0.0177(15)
C27 0.0258(14) 0.0458(18) 0.0370(16) 0.0052(14) 0.0039(12) 0.0017(13)
C35 0.050(2) 0.0376(18) 0.112(3) 0.0041(19) 0.023(2) 0.0106(16)
C30 0.0386(16) 0.0229(14) 0.0367(16) 0.0002(12) 0.0052(13) 0.0016(12)
C10 0.0239(14) 0.0338(16) 0.0429(17) -0.0068(13) 0.0010(12) -0.0009(12)
C39 0.0300(16) 0.0306(16) 0.069(2) -0.0182(15) 0.0150(15) -0.0048(13)
C28 0.0298(15) 0.0354(16) 0.0346(16) 0.0028(13) 0.0071(12) 0.0052(12)
C33 0.0316(16) 0.052(2) 0.0477(19) -0.0019(16) 0.0051(14) 0.0040(15)
C23 0.0198(12) 0.0243(13) 0.0258(13) -0.0020(11) 0.0044(10) 0.0011(10)
C21 0.0285(14) 0.0247(13) 0.0335(15) -0.0009(11) 0.0068(12) 0.0006(11)
C45 0.0240(13) 0.0336(15) 0.0371(16) -0.0022(13) 0.0056(12) -0.0058(12)
C49 0.0342(15) 0.0327(15) 0.0415(17) -0.0024(13) 0.0186(13) 0.0000(13)
C29 0.0246(13) 0.0287(14) 0.0271(14) -0.0009(11) 0.0051(11) -0.0005(11)
C16 0.0317(15) 0.0400(16) 0.0341(15) -0.0028(13) 0.0113(12) 0.0029(13)
C47 0.0232(13) 0.0225(13) 0.0309(14) -0.0008(11) 0.0053(11) 0.0009(10)
C14 0.0289(14) 0.0366(16) 0.0290(14) 0.0046(12) 0.0037(12) -0.0041(12)
C19 0.0285(14) 0.0340(15) 0.0328(15) -0.0032(12) 0.0008(12) 0.0026(12)
C17 0.0299(14) 0.0296(14) 0.0332(15) -0.0016(12) 0.0075(12) 0.0036(12)
C22 0.0262(13) 0.0273(14) 0.0289(14) 0.0002(11) 0.0071(11) 0.0030(11)
C40 0.0219(13) 0.0310(14) 0.0283(14) 0.0008(12) 0.0011(11) -0.0020(11)
C31 0.0417(17) 0.0326(16) 0.0397(17) 0.0022(13) 0.0070(14) -0.0070(13)
C13 0.0236(13) 0.0291(14) 0.0294(14) -0.0011(11) 0.0023(11) -0.0028(11)
C50 0.0337(16) 0.0313(15) 0.0514(19) -0.0035(14) 0.0207(14) -0.0060(13)
C6 0.0248(14) 0.0304(15) 0.0468(18) 0.0014(13) -0.0028(13) 0.0007(12)
C42 0.0318(16) 0.0480(19) 0.0484(19) -0.0037(16) 0.0141(14) -0.0092(14)
C51 0.0314(15) 0.0244(14) 0.0422(17) -0.0033(12) 0.0128(13) -0.0037(12)
C44 0.0360(17) 0.0361(17) 0.059(2) -0.0116(16) 0.0107(15) -0.0111(14)
C18 0.0221(13) 0.0296(14) 0.0294(14) -0.0031(11) -0.0009(11) 0.0050(11)
C8 0.0335(18) 0.0346(18) 0.084(3) 0.0023(18) 0.0027(17) 0.0125(14)
C4 0.0402(18) 0.0341(17) 0.071(2) 0.0176(17) 0.0130(17) 0.0024(14)
C34 0.056(2) 0.055(2) 0.053(2) -0.0036(18) 0.0283(18) -0.0006(18)
C38 0.0378(14) 0.0303(13) 0.0614(19) -0.0083(13) 0.0160(13) -0.0016(11)
C3 0.0365(18) 0.0385(19) 0.094(3) 0.0027(19) 0.0138(19) 0.0006(15)
C37 0.0378(14) 0.0303(13) 0.0614(19) -0.0083(13) 0.0160(13) -0.0016(11)
C1 0.065(3) 0.058(3) 0.116(4) -0.027(3) 0.009(3) -0.003(2)
C5 0.0389(18) 0.0454(19) 0.057(2) 0.0254(17) 0.0044(16) 0.0040(15)
C48 0.0283(14) 0.0262(14) 0.0366(16) -0.0048(12) 0.0088(12) 0.0011(11)
C25 0.0245(13) 0.0339(15) 0.0317(15) -0.0009(12) 0.0058(11) -0.0036(12)
C2 0.051(2) 0.038(2) 0.098(3) -0.002(2) 0.017(2) -0.0015(17)
C15 0.0298(15) 0.0444(18) 0.0317(15) -0.0017(13) 0.0101(12) -0.0059(13)
C36 0.050(2) 0.0376(18) 0.112(3) 0.0041(19) 0.023(2) 0.0106(16)
C20 0.0307(15) 0.0324(15) 0.0350(16) -0.0062(13) 0.0033(12) -0.0026(12)
C12 0.0233(13) 0.0265(14) 0.0324(15) 0.0025(12) -0.0013(11) -0.0026(11)
C26 0.0254(14) 0.0401(16) 0.0351(16) 0.0004(13) 0.0029(12) -0.0029(12)
F4 0.0291(14) 0.120(3) 0.062(2) -0.039(2) 0.0058(14) 0.0026(16)
F2 0.0398(10) 0.0456(11) 0.0617(13) -0.0133(10) 0.0129(9) -0.0075(9)
F3 0.075(2) 0.0266(14) 0.077(3) -0.0042(15) -0.020(2) -0.0002(14)
F1 0.147(4) 0.057(2) 0.0432(17) 0.0076(15) 0.0196(19) 0.028(2)
B1 0.044(2) 0.042(2) 0.041(2) -0.0055(18) 0.0010(17) 0.0133(18)
F5 0.0291(10) 0.0541(14) 0.0425(13) -0.0169(11) -0.0007(9) 0.0034(10)
F8 0.0245(9) 0.0623(13) 0.0589(12) -0.0164(10) 0.0069(8) -0.0020(8)
F6 0.0395(13) 0.0524(16) 0.0589(16) 0.0172(13) 0.0045(11) 0.0010(11)
F7 0.0550(12) 0.0333(10) 0.0809(15) -0.0131(10) 0.0322(11) -0.0040(9)
B2 0.0268(16) 0.0317(17) 0.045(2) -0.0069(15) 0.0098(15) -0.0012(13)
O1 0.0427(13) 0.0526(14) 0.0428(13) 0.0079(11) 0.0059(10) 0.0007(11)
C53 0.056(2) 0.061(2) 0.050(2) 0.0158(19) -0.0064(18) 0.0063(19)
C54 0.044(2) 0.076(3) 0.044(2) 0.0049(19) 0.0031(16) -0.0111(19)
C52 0.052(2) 0.071(3) 0.055(2) 0.012(2) -0.0007(18) 0.012(2)
C55 0.0403(19) 0.072(3) 0.052(2) -0.020(2) 0.0061(16) -0.0105(18)
F4A 0.066(6) 0.083(7) 0.060(6) 0.001(5) -0.002(5) -0.038(5)
F3A 0.123(11) 0.144(15) 0.073(8) -0.057(10) 0.046(8) -0.039(10)
F1A 0.147(4) 0.057(2) 0.0432(17) 0.0076(15) 0.0196(19) 0.028(2)
B1A 0.044(2) 0.042(2) 0.041(2) -0.0055(18) 0.0010(17) 0.0133(18)
F5A 0.0291(10) 0.0541(14) 0.0425(13) -0.0169(11) -0.0007(9) 0.0034(10)
F6A 0.0395(13) 0.0524(16) 0.0589(16) 0.0172(13) 0.0045(11) 0.0010(11)
C37A 0.0378(14) 0.0303(13) 0.0614(19) -0.0083(13) 0.0160(13) -0.0016(11)
C38A 0.0378(14) 0.0303(13) 0.0614(19) -0.0083(13) 0.0160(13) -0.0016(11)
C35A 0.050(2) 0.0376(18) 0.112(3) 0.0041(19) 0.023(2) 0.0106(16)
C36A 0.050(2) 0.0376(18) 0.112(3) 0.0041(19) 0.023(2) 0.0106(16)

loop_
_atom_type_symbol
_atom_type_description
_atom_type_scat_dispersion_real
_atom_type_scat_dispersion_imag
_atom_type_scat_source
C C 0.0181 0.0091 'International Tables Vol C Tables 4.2.6.8 and 6.1.1.4'
H H 0.0000 0.0000 'International Tables Vol C Tables 4.2.6.8 and 6.1.1.4'
B B 0.0090 0.0039 'International Tables Vol C Tables 4.2.6.8 and 6.1.1.4'
F F 0.0727 0.0534 'International Tables Vol C Tables 4.2.6.8 and 6.1.1.4'
Fe Fe -1.1336 3.1974 'International Tables Vol C Tables 4.2.6.8 and 6.1.1.4'
N N 0.0311 0.0180 'International Tables Vol C Tables 4.2.6.8 and 6.1.1.4'
O O 0.0492 0.0322 'International Tables Vol C Tables 4.2.6.8 and 6.1.1.4'

loop_
_geom_angle_atom_site_label_1
_geom_angle_atom_site_label_2
_geom_angle_atom_site_label_3
_geom_angle
_geom_angle_site_symmetry_1
_geom_angle_site_symmetry_3
_geom_angle_publ_flag
N4 Fe1 N1 91.33(9) . . ?
N4 Fe1 N6 93.11(9) . . ?
N4 Fe1 N2 169.53(10) . . ?
N4 Fe1 N3 80.31(9) . . ?
N5 Fe1 N4 95.59(9) . . ?
N5 Fe1 N1 98.82(10) . . ?
N5 Fe1 N6 80.41(9) . . ?
N5 Fe1 N2 92.21(9) . . ?
N5 Fe1 N3 174.07(10) . . ?
N1 Fe1 N6 175.54(9) . . ?
N2 Fe1 N1 80.55(9) . . ?
N2 Fe1 N6 95.07(9) . . ?
N3 Fe1 N1 85.62(9) . . ?
N3 Fe1 N6 95.46(9) . . ?
N3 Fe1 N2 92.40(9) . . ?
C17 N4 Fe1 125.86(19) . . ?
C17 N4 C13 117.6(2) . . ?
C13 N4 Fe1 116.25(18) . . ?
C24 N5 Fe1 138.2(2) . . ?
C23 N5 Fe1 115.41(18) . . ?
C23 N5 C24 106.3(2) . . ?
C46 N1 Fe1 112.39(17) . . ?
C46 N1 C40 105.7(2) . . ?
C40 N1 Fe1 137.84(19) . . ?
C23 N9 C30 129.8(2) . . ?
C23 N9 C29 106.7(2) . . ?
C29 N9 C30 123.5(2) . . ?
C22 N6 Fe1 116.42(18) . . ?
C18 N6 Fe1 126.02(19) . . ?
C18 N6 C22 117.5(2) . . ?
C46 N7 C39 129.4(2) . . ?
C46 N7 C45 105.8(2) . . ?
C45 N7 C39 123.6(2) . . ?
C6 N8 C5 124.4(3) . . ?
C12 N8 C6 106.5(2) . . ?
C12 N8 C5 129.0(3) . . ?
C47 N2 Fe1 115.22(18) . . ?
C51 N2 Fe1 126.83(19) . . ?
C51 N2 C47 117.6(2) . . ?
C11 N3 Fe1 138.2(2) . . ?
C12 N3 Fe1 113.29(18) . . ?
C12 N3 C11 106.4(2) . . ?
N5 C24 C29 108.9(2) . . ?
N5 C24 C25 131.0(3) . . ?
C25 C24 C29 120.1(3) . . ?
C40 C41 H41 121.3 . . ?
C42 C41 H41 121.3 . . ?
C42 C41 C40 117.5(3) . . ?
H32A C32 H32B 107.5 . . ?
C33 C32 H32A 108.5 . . ?
C33 C32 H32B 108.5 . . ?
C33 C32 C31 115.0(3) . . ?
C31 C32 H32A 108.5 . . ?
C31 C32 H32B 108.5 . . ?
N1 C46 N7 112.8(2) . . ?
N1 C46 C47 116.9(2) . . ?
N7 C46 C47 130.3(2) . . ?
C10 C9 H9 119.2 . . ?
C10 C9 C8 121.6(3) . . ?
C8 C9 H9 119.2 . . ?
N3 C11 C10 131.5(3) . . ?
N3 C11 C6 108.2(3) . . ?
C6 C11 C10 120.3(3) . . ?
C6 C7 H7 121.9 . . ?
C8 C7 H7 121.9 . . ?
C8 C7 C6 116.1(3) . . ?
C42 C43 H43 118.9 . . ?
C44 C43 H43 118.9 . . ?
C44 C43 C42 122.2(3) . . ?
C28 C27 H27 119.2 . . ?
C28 C27 C26 121.6(3) . . ?
C26 C27 H27 119.2 . . ?
H35A C35 H35B 109.5 . . ?
H35A C35 H35C 109.5 . . ?
H35B C35 H35C 109.5 . . ?
C36 C35 H35A 109.5 . . ?
C36 C35 H35B 109.5 . . ?
C36 C35 H35C 109.5 . . ?
N9 C30 H30A 108.6 . . ?
N9 C30 H30B 108.6 . . ?
N9 C30 C31 114.8(2) . . ?
H30A C30 H30B 107.6 . . ?
C31 C30 H30A 108.6 . . ?
C31 C30 H30B 108.6 . . ?
C9 C10 C11 117.3(3) . . ?
C9 C10 H10 121.3 . . ?
C11 C10 H10 121.3 . . ?
N7 C39 H39A 110.1 . . ?
N7 C39 H39B 110.1 . . ?
N7 C39 H39C 104.0 . . ?
N7 C39 H39D 104.0 . . ?
N7 C39 C38 108.2(3) . . ?
N7 C39 C38A 133.1(11) . . ?
H39A C39 H39B 108.4 . . ?
H39C C39 H39D 105.4 . . ?
C38 C39 H39A 110.1 . . ?
C38 C39 H39B 110.1 . . ?
C38A C39 H39C 104.0 . . ?
C38A C39 H39D 104.0 . . ?
C27 C28 H28 121.8 . . ?
C27 C28 C29 116.4(3) . . ?
C29 C28 H28 121.8 . . ?
C32 C33 H33A 109.1 . . ?
C32 C33 H33B 109.1 . . ?
C32 C33 C34 112.3(3) . . ?
H33A C33 H33B 107.9 . . ?
C34 C33 H33A 109.1 . . ?
C34 C33 H33B 109.1 . . ?
N5 C23 N9 112.5(2) . . ?
N5 C23 C22 116.9(2) . . ?
N9 C23 C22 130.6(2) . . ?
C22 C21 H21 120.2 . . ?
C22 C21 C20 119.6(3) . . ?
C20 C21 H21 120.2 . . ?
N7 C45 C40 107.0(2) . . ?
N7 C45 C44 131.0(3) . . ?
C40 C45 C44 122.0(3) . . ?
C50 C49 H49 120.5 . . ?
C50 C49 C48 118.9(3) . . ?
C48 C49 H49 120.5 . . ?
N9 C29 C24 105.7(2) . . ?
C28 C29 N9 131.6(3) . . ?
C28 C29 C24 122.7(3) . . ?
C17 C16 H16 120.4 . . ?
C15 C16 H16 120.4 . . ?
C15 C16 C17 119.2(3) . . ?
N2 C47 C46 111.2(2) . . ?
N2 C47 C48 122.0(2) . . ?
C48 C47 C46 126.8(2) . . ?
C13 C14 H14 120.2 . . ?
C15 C14 H14 120.2 . . ?
C15 C14 C13 119.6(3) . . ?
C18 C19 H19 120.6 . . ?
C18 C19 C20 118.8(3) . . ?
C20 C19 H19 120.6 . . ?
N4 C17 C16 123.0(3) . . ?
N4 C17 H17 118.5 . . ?
C16 C17 H17 118.5 . . ?
N6 C22 C23 110.6(2) . . ?
N6 C22 C21 122.5(3) . . ?
C21 C22 C23 126.9(3) . . ?
N1 C40 C41 131.1(3) . . ?
N1 C40 C45 108.6(2) . . ?
C45 C40 C41 120.3(3) . . ?
C32 C31 H31A 108.5 . . ?
C32 C31 H31B 108.5 . . ?
C30 C31 C32 115.2(3) . . ?
C30 C31 H31A 108.5 . . ?
C30 C31 H31B 108.5 . . ?
H31A C31 H31B 107.5 . . ?
N4 C13 C14 121.8(3) . . ?
N4 C13 C12 110.8(2) . . ?
C14 C13 C12 127.4(3) . . ?
C49 C50 H50 120.4 . . ?
C49 C50 C51 119.3(3) . . ?
C51 C50 H50 120.4 . . ?
N8 C6 C11 106.7(2) . . ?
N8 C6 C7 131.0(3) . . ?
C7 C6 C11 122.3(3) . . ?
C41 C42 C43 121.4(3) . . ?
C41 C42 H42 119.3 . . ?
C43 C42 H42 119.3 . . ?
N2 C51 C50 122.9(3) . . ?
N2 C51 H51 118.5 . . ?
C50 C51 H51 118.5 . . ?
C43 C44 C45 116.5(3) . . ?
C43 C44 H44 121.7 . . ?
C45 C44 H44 121.7 . . ?
N6 C18 C19 123.4(3) . . ?
N6 C18 H18 118.3 . . ?
C19 C18 H18 118.3 . . ?
C9 C8 H8 118.8 . . ?
C7 C8 C9 122.3(3) . . ?
C7 C8 H8 118.8 . . ?
H4A C4 H4B 107.6 . . ?
C3 C4 H4A 108.7 . . ?
C3 C4 H4B 108.7 . . ?
C3 C4 C5 114.1(3) . . ?
C5 C4 H4A 108.7 . . ?
C5 C4 H4B 108.7 . . ?
C33 C34 H34A 109.5 . . ?
C33 C34 H34B 109.5 . . ?
C33 C34 H34C 109.5 . . ?
H34A C34 H34B 109.5 . . ?
H34A C34 H34C 109.5 . . ?
H34B C34 H34C 109.5 . . ?
C39 C38 H38A 109.4 . . ?
C39 C38 H38B 109.4 . . ?
H38A C38 H38B 108.0 . . ?
C37 C38 C39 111.1(3) . . ?
C37 C38 H38A 109.4 . . ?
C37 C38 H38B 109.4 . . ?
C4 C3 H3A 109.1 . . ?
C4 C3 H3B 109.1 . . ?
C4 C3 C2 112.5(3) . . ?
H3A C3 H3B 107.8 . . ?
C2 C3 H3A 109.1 . . ?
C2 C3 H3B 109.1 . . ?
C38 C37 H37A 109.1 . . ?
C38 C37 H37B 109.1 . . ?
H37A C37 H37B 107.8 . . ?
C36 C37 C38 112.5(4) . . ?
C36 C37 H37A 109.1 . . ?
C36 C37 H37B 109.1 . . ?
H1A C1 H1B 109.5 . . ?
H1A C1 H1C 109.5 . . ?
H1B C1 H1C 109.5 . . ?
C2 C1 H1A 109.5 . . ?
C2 C1 H1B 109.5 . . ?
C2 C1 H1C 109.5 . . ?
N8 C5 C4 113.7(3) . . ?
N8 C5 H5A 108.8 . . ?
N8 C5 H5B 108.8 . . ?
C4 C5 H5A 108.8 . . ?
C4 C5 H5B 108.8 . . ?
H5A C5 H5B 107.7 . . ?
C49 C48 H48 120.4 . . ?
C47 C48 C49 119.2(3) . . ?
C47 C48 H48 120.4 . . ?
C24 C25 H25 121.6 . . ?
C26 C25 C24 116.8(3) . . ?
C26 C25 H25 121.6 . . ?
C3 C2 H2A 109.0 . . ?
C3 C2 H2B 109.0 . . ?
C1 C2 C3 112.9(4) . . ?
C1 C2 H2A 109.0 . . ?
C1 C2 H2B 109.0 . . ?
H2A C2 H2B 107.8 . . ?
C16 C15 C14 118.7(3) . . ?
C16 C15 H15 120.6 . . ?
C14 C15 H15 120.6 . . ?
C35 C36 H36A 109.4 . . ?
C35 C36 H36B 109.4 . . ?
C37 C36 C35 111.2(5) . . ?
C37 C36 H36A 109.4 . . ?
C37 C36 H36B 109.4 . . ?
H36A C36 H36B 108.0 . . ?
C21 C20 H20 121.0 . . ?
C19 C20 C21 118.1(3) . . ?
C19 C20 H20 121.0 . . ?
N8 C12 C13 131.0(3) . . ?
N3 C12 N8 112.2(2) . . ?
N3 C12 C13 116.8(2) . . ?
C27 C26 H26 118.8 . . ?
C25 C26 C27 122.4(3) . . ?
C25 C26 H26 118.8 . . ?
F4 B1 F2 107.5(4) . . ?
F4 B1 F1 109.4(5) . . ?
F2 B1 F1 105.8(5) . . ?
F3 B1 F4 117.1(5) . . ?
F3 B1 F2 108.2(4) . . ?
F3 B1 F1 108.3(5) . . ?
F8 B2 F5 108.9(3) . . ?
F8 B2 F6A 101.7(9) . . ?
F6 B2 F5 108.1(3) . . ?
F6 B2 F8 110.1(3) . . ?
F7 B2 F5 107.1(3) . . ?
F7 B2 F8 111.4(3) . . ?
F7 B2 F6 111.2(3) . . ?
F7 B2 F6A 87.2(10) . . ?
F5A B2 F8 105.7(8) . . ?
F5A B2 F7 137.8(9) . . ?
F5A B2 F6A 104.6(13) . . ?
C53 O1 C54 112.2(3) . . ?
O1 C53 H53A 110.0 . . ?
O1 C53 H53B 110.0 . . ?
O1 C53 C52 108.5(3) . . ?
H53A C53 H53B 108.4 . . ?
C52 C53 H53A 110.0 . . ?
C52 C53 H53B 110.0 . . ?
O1 C54 H54A 110.0 . . ?
O1 C54 H54B 110.0 . . ?
O1 C54 C55 108.6(3) . . ?
H54A C54 H54B 108.4 . . ?
C55 C54 H54A 110.0 . . ?
C55 C54 H54B 110.0 . . ?
C53 C52 H52A 109.5 . . ?
C53 C52 H52B 109.5 . . ?
C53 C52 H52C 109.5 . . ?
H52A C52 H52B 109.5 . . ?
H52A C52 H52C 109.5 . . ?
H52B C52 H52C 109.5 . . ?
C54 C55 H55A 109.5 . . ?
C54 C55 H55B 109.5 . . ?
C54 C55 H55C 109.5 . . ?
H55A C55 H55B 109.5 . . ?
H55A C55 H55C 109.5 . . ?
H55B C55 H55C 109.5 . . ?
F2 B1A F4A 107.1(10) . . ?
F2 B1A F1A 118.3(11) . . ?
F3A B1A F2 124.8(11) . . ?
F3A B1A F4A 101.4(12) . . ?
F3A B1A F1A 102.5(12) . . ?
F1A B1A F4A 98.7(10) . . ?
H37C C37A H37D 108.8 . . ?
C38A C37A H37C 110.7 . . ?
C38A C37A H37D 110.7 . . ?
C36A C37A H37C 110.7 . . ?
C36A C37A H37D 110.7 . . ?
C36A C37A C38A 105(2) . . ?
C39 C38A H38C 111.8 . . ?
C39 C38A H38D 111.8 . . ?
C37A C38A C39 100.1(14) . . ?
C37A C38A H38C 111.8 . . ?
C37A C38A H38D 111.8 . . ?
H38C C38A H38D 109.5 . . ?
H35D C35A H35E 109.5 . . ?
H35D C35A H35F 109.5 . . ?
H35E C35A H35F 109.5 . . ?
C36A C35A H35D 109.5 . . ?
C36A C35A H35E 109.5 . . ?
C36A C35A H35F 109.5 . . ?
C37A C36A H36C 109.0 . . ?
C37A C36A H36D 109.0 . . ?
C35A C36A C37A 113(3) . . ?
C35A C36A H36C 109.0 . . ?
C35A C36A H36D 109.0 . . ?
H36C C36A H36D 107.8 . . ?

loop_
_geom_bond_atom_site_label_1
_geom_bond_atom_site_label_2
_geom_bond_distance
_geom_bond_site_symmetry_2
_geom_bond_publ_flag
Fe1 N4 1.967(2) . ?
Fe1 N5 1.955(2) . ?
Fe1 N1 1.990(2) . ?
Fe1 N6 1.993(2) . ?
Fe1 N2 1.978(2) . ?
Fe1 N3 1.978(2) . ?
N4 C17 1.346(4) . ?
N4 C13 1.360(4) . ?
N5 C24 1.385(3) . ?
N5 C23 1.331(3) . ?
N1 C46 1.334(3) . ?
N1 C40 1.389(3) . ?
N9 C30 1.480(3) . ?
N9 C23 1.363(3) . ?
N9 C29 1.399(4) . ?
N6 C22 1.363(4) . ?
N6 C18 1.341(3) . ?
N7 C46 1.361(3) . ?
N7 C39 1.469(4) . ?
N7 C45 1.391(4) . ?
N8 C6 1.390(4) . ?
N8 C5 1.485(4) . ?
N8 C12 1.361(4) . ?
N2 C47 1.372(3) . ?
N2 C51 1.346(4) . ?
N3 C11 1.391(3) . ?
N3 C12 1.330(4) . ?
C24 C29 1.413(4) . ?
C24 C25 1.400(4) . ?
C41 H41 0.9500 . ?
C41 C40 1.411(4) . ?
C41 C42 1.369(4) . ?
C32 H32A 0.9900 . ?
C32 H32B 0.9900 . ?
C32 C33 1.510(5) . ?
C32 C31 1.533(4) . ?
C46 C47 1.461(4) . ?
C9 H9 0.9500 . ?
C9 C10 1.381(4) . ?
C9 C8 1.391(5) . ?
C11 C10 1.400(4) . ?
C11 C6 1.399(4) . ?
C7 H7 0.9500 . ?
C7 C6 1.397(4) . ?
C7 C8 1.379(5) . ?
C43 H43 0.9500 . ?
C43 C42 1.406(5) . ?
C43 C44 1.376(5) . ?
C27 H27 0.9500 . ?
C27 C28 1.372(4) . ?
C27 C26 1.410(4) . ?
C35 H35A 0.9800 . ?
C35 H35B 0.9800 . ?
C35 H35C 0.9800 . ?
C35 C36 1.524(7) . ?
C30 H30A 0.9900 . ?
C30 H30B 0.9900 . ?
C30 C31 1.524(4) . ?
C10 H10 0.9500 . ?
C39 H39A 0.9900 . ?
C39 H39B 0.9900 . ?
C39 H39C 0.9900 . ?
C39 H39D 0.9900 . ?
C39 C38 1.565(5) . ?
C39 C38A 1.516(14) . ?
C28 H28 0.9500 . ?
C28 C29 1.386(4) . ?
C33 H33A 0.9900 . ?
C33 H33B 0.9900 . ?
C33 C34 1.523(5) . ?
C23 C22 1.464(4) . ?
C21 H21 0.9500 . ?
C21 C22 1.369(4) . ?
C21 C20 1.404(4) . ?
C45 C40 1.397(4) . ?
C45 C44 1.398(4) . ?
C49 H49 0.9500 . ?
C49 C50 1.380(4) . ?
C49 C48 1.391(4) . ?
C16 H16 0.9500 . ?
C16 C17 1.383(4) . ?
C16 C15 1.374(4) . ?
C47 C48 1.384(4) . ?
C14 H14 0.9500 . ?
C14 C13 1.387(4) . ?
C14 C15 1.386(4) . ?
C19 H19 0.9500 . ?
C19 C18 1.385(4) . ?
C19 C20 1.390(4) . ?
C17 H17 0.9500 . ?
C31 H31A 0.9900 . ?
C31 H31B 0.9900 . ?
C13 C12 1.460(4) . ?
C50 H50 0.9500 . ?
C50 C51 1.383(4) . ?
C42 H42 0.9500 . ?
C51 H51 0.9500 . ?
C44 H44 0.9500 . ?
C18 H18 0.9500 . ?
C8 H8 0.9500 . ?
C4 H4A 0.9900 . ?
C4 H4B 0.9900 . ?
C4 C3 1.500(6) . ?
C4 C5 1.511(5) . ?
C34 H34A 0.9800 . ?
C34 H34B 0.9800 . ?
C34 H34C 0.9800 . ?
C38 H38A 0.9900 . ?
C38 H38B 0.9900 . ?
C38 C37 1.519(5) . ?
C3 H3A 0.9900 . ?
C3 H3B 0.9900 . ?
C3 C2 1.533(5) . ?
C37 H37A 0.9900 . ?
C37 H37B 0.9900 . ?
C37 C36 1.509(6) . ?
C1 H1A 0.9800 . ?
C1 H1B 0.9800 . ?
C1 H1C 0.9800 . ?
C1 C2 1.483(6) . ?
C5 H5A 0.9900 . ?
C5 H5B 0.9900 . ?
C48 H48 0.9500 . ?
C25 H25 0.9500 . ?
C25 C26 1.374(4) . ?
C2 H2A 0.9900 . ?
C2 H2B 0.9900 . ?
C15 H15 0.9500 . ?
C36 H36A 0.9900 . ?
C36 H36B 0.9900 . ?
C20 H20 0.9500 . ?
C26 H26 0.9500 . ?
F4 B1 1.367(6) . ?
F2 B1 1.381(7) . ?
F2 B1A 1.386(18) . ?
F3 B1 1.340(6) . ?
F1 B1 1.399(6) . ?
F5 B2 1.403(4) . ?
F8 B2 1.393(4) . ?
F6 B2 1.388(4) . ?
F7 B2 1.373(4) . ?
B2 F5A 1.250(18) . ?
B2 F6A 1.47(2) . ?
O1 C53 1.417(4) . ?
O1 C54 1.425(4) . ?
C53 H53A 0.9900 . ?
C53 H53B 0.9900 . ?
C53 C52 1.499(6) . ?
C54 H54A 0.9900 . ?
C54 H54B 0.9900 . ?
C54 C55 1.507(6) . ?
C52 H52A 0.9800 . ?
C52 H52B 0.9800 . ?
C52 H52C 0.9800 . ?
C55 H55A 0.9800 . ?
C55 H55B 0.9800 . ?
C55 H55C 0.9800 . ?
F4A B1A 1.420(14) . ?
F3A B1A 1.360(14) . ?
F1A B1A 1.391(14) . ?
C37A H37C 0.9900 . ?
C37A H37D 0.9900 . ?
C37A C38A 1.514(15) . ?
C37A C36A 1.512(15) . ?
C38A H38C 0.9900 . ?
C38A H38D 0.9900 . ?
C35A H35D 0.9800 . ?
C35A H35E 0.9800 . ?
C35A H35F 0.9800 . ?
C35A C36A 1.51(2) . ?
C36A H36C 0.9900 . ?
C36A H36D 0.9900 . ?

loop_
_geom_torsion_atom_site_label_1
_geom_torsion_atom_site_label_2
_geom_torsion_atom_site_label_3
_geom_torsion_atom_site_label_4
_geom_torsion
_geom_torsion_site_symmetry_1
_geom_torsion_site_symmetry_2
_geom_torsion_site_symmetry_3
_geom_torsion_site_symmetry_4
_geom_torsion_publ_flag
Fe1 N4 C17 C16 -171.1(2) . . . . ?
Fe1 N4 C13 C14 172.7(2) . . . . ?
Fe1 N4 C13 C12 -8.4(3) . . . . ?
Fe1 N5 C24 C29 175.4(2) . . . . ?
Fe1 N5 C24 C25 -5.5(5) . . . . ?
Fe1 N5 C23 N9 -176.78(17) . . . . ?
Fe1 N5 C23 C22 3.0(3) . . . . ?
Fe1 N1 C46 N7 -161.11(18) . . . . ?
Fe1 N1 C46 C47 18.3(3) . . . . ?
Fe1 N1 C40 C41 -28.4(5) . . . . ?
Fe1 N1 C40 C45 153.0(2) . . . . ?
Fe1 N6 C22 C23 -3.8(3) . . . . ?
Fe1 N6 C22 C21 176.8(2) . . . . ?
Fe1 N6 C18 C19 -176.3(2) . . . . ?
Fe1 N2 C47 C46 -9.0(3) . . . . ?
Fe1 N2 C47 C48 171.5(2) . . . . ?
Fe1 N2 C51 C50 -170.0(2) . . . . ?
Fe1 N3 C11 C10 -21.8(5) . . . . ?
Fe1 N3 C11 C6 160.4(2) . . . . ?
Fe1 N3 C12 N8 -166.22(18) . . . . ?
Fe1 N3 C12 C13 14.7(3) . . . . ?
N4 C13 C12 N8 176.8(3) . . . . ?
N4 C13 C12 N3 -4.3(3) . . . . ?
N5 C24 C29 N9 0.6(3) . . . . ?
N5 C24 C29 C28 -178.4(2) . . . . ?
N5 C24 C25 C26 179.3(3) . . . . ?
N5 C23 C22 N6 0.5(3) . . . . ?
N5 C23 C22 C21 179.9(3) . . . . ?
N1 C46 C47 N2 -6.4(3) . . . . ?
N1 C46 C47 C48 173.1(3) . . . . ?
N9 C30 C31 C32 -50.3(4) . . . . ?
N9 C23 C22 N6 -179.7(3) . . . . ?
N9 C23 C22 C21 -0.3(5) . . . . ?
N7 C46 C47 N2 172.9(3) . . . . ?
N7 C46 C47 C48 -7.6(5) . . . . ?
N7 C39 C38 C37 -176.7(3) . . . . ?
N7 C39 C38A C37A -78.0(18) . . . . ?
N7 C45 C40 N1 1.6(3) . . . . ?
N7 C45 C40 C41 -177.2(3) . . . . ?
N7 C45 C44 C43 179.7(3) . . . . ?
N2 C47 C48 C49 -0.2(4) . . . . ?
N3 C11 C10 C9 -179.4(3) . . . . ?
N3 C11 C6 N8 1.0(3) . . . . ?
N3 C11 C6 C7 -179.2(3) . . . . ?
C24 N5 C23 N9 0.2(3) . . . . ?
C24 N5 C23 C22 -179.9(2) . . . . ?
C24 C25 C26 C27 0.0(4) . . . . ?
C46 N1 C40 C41 177.3(3) . . . . ?
C46 N1 C40 C45 -1.3(3) . . . . ?
C46 N7 C39 C38 -69.8(4) . . . . ?
C46 N7 C39 C38A -48.3(12) . . . . ?
C46 N7 C45 C40 -1.2(3) . . . . ?
C46 N7 C45 C44 178.5(3) . . . . ?
C46 C47 C48 C49 -179.5(3) . . . . ?
C11 N3 C12 N8 0.3(3) . . . . ?
C11 N3 C12 C13 -178.9(2) . . . . ?
C27 C28 C29 N9 -179.9(3) . . . . ?
C27 C28 C29 C24 -1.2(4) . . . . ?
C30 N9 C23 N5 177.8(3) . . . . ?
C30 N9 C23 C22 -2.0(5) . . . . ?
C30 N9 C29 C24 -178.3(2) . . . . ?
C30 N9 C29 C28 0.7(5) . . . . ?
C10 C9 C8 C7 1.0(6) . . . . ?
C10 C11 C6 N8 -177.1(3) . . . . ?
C10 C11 C6 C7 2.7(5) . . . . ?
C39 N7 C46 N1 168.3(3) . . . . ?
C39 N7 C46 C47 -11.0(5) . . . . ?
C39 N7 C45 C40 -170.0(3) . . . . ?
C39 N7 C45 C44 9.7(5) . . . . ?
C39 C38 C37 C36 -179.6(3) . . . . ?
C28 C27 C26 C25 1.3(5) . . . . ?
C33 C32 C31 C30 87.9(3) . . . . ?
C23 N5 C24 C29 -0.5(3) . . . . ?
C23 N5 C24 C25 178.5(3) . . . . ?
C23 N9 C30 C31 -76.5(4) . . . . ?
C23 N9 C29 C24 -0.5(3) . . . . ?
C23 N9 C29 C28 178.5(3) . . . . ?
C45 N7 C46 N1 0.5(3) . . . . ?
C45 N7 C46 C47 -178.9(3) . . . . ?
C45 N7 C39 C38 96.1(3) . . . . ?
C45 N7 C39 C38A 117.7(11) . . . . ?
C49 C50 C51 N2 -1.3(5) . . . . ?
C29 N9 C30 C31 100.8(3) . . . . ?
C29 N9 C23 N5 0.1(3) . . . . ?
C29 N9 C23 C22 -179.6(3) . . . . ?
C29 C24 C25 C26 -1.7(4) . . . . ?
C47 N2 C51 C50 2.9(4) . . . . ?
C14 C13 C12 N8 -4.4(5) . . . . ?
C14 C13 C12 N3 174.5(3) . . . . ?
C17 N4 C13 C14 -1.7(4) . . . . ?
C17 N4 C13 C12 177.1(2) . . . . ?
C17 C16 C15 C14 -0.5(4) . . . . ?
C22 N6 C18 C19 1.8(4) . . . . ?
C22 C21 C20 C19 2.1(4) . . . . ?
C40 N1 C46 N7 0.5(3) . . . . ?
C40 N1 C46 C47 179.9(2) . . . . ?
C40 C41 C42 C43 0.6(5) . . . . ?
C40 C45 C44 C43 -0.7(5) . . . . ?
C31 C32 C33 C34 171.0(3) . . . . ?
C13 N4 C17 C16 2.7(4) . . . . ?
C13 C14 C15 C16 1.3(4) . . . . ?
C50 C49 C48 C47 1.8(5) . . . . ?
C6 N8 C5 C4 101.0(4) . . . . ?
C6 N8 C12 N3 0.3(3) . . . . ?
C6 N8 C12 C13 179.3(3) . . . . ?
C6 C11 C10 C9 -1.8(4) . . . . ?
C6 C7 C8 C9 -0.2(6) . . . . ?
C42 C41 C40 N1 178.6(3) . . . . ?
C42 C41 C40 C45 -2.9(4) . . . . ?
C42 C43 C44 C45 -1.7(6) . . . . ?
C51 N2 C47 C46 177.3(2) . . . . ?
C51 N2 C47 C48 -2.2(4) . . . . ?
C44 C43 C42 C41 1.8(6) . . . . ?
C44 C45 C40 N1 -178.2(3) . . . . ?
C44 C45 C40 C41 3.0(5) . . . . ?
C18 N6 C22 C23 177.9(2) . . . . ?
C18 N6 C22 C21 -1.5(4) . . . . ?
C18 C19 C20 C21 -1.8(4) . . . . ?
C8 C9 C10 C11 0.0(5) . . . . ?
C8 C7 C6 N8 178.1(3) . . . . ?
C8 C7 C6 C11 -1.6(5) . . . . ?
C4 C3 C2 C1 -179.7(4) . . . . ?
C38 C37 C36 C35 -178.8(4) . . . . ?
C3 C4 C5 N8 -60.7(4) . . . . ?
C5 N8 C6 C11 -179.6(3) . . . . ?
C5 N8 C6 C7 0.6(5) . . . . ?
C5 N8 C12 N3 179.1(3) . . . . ?
C5 N8 C12 C13 -1.9(5) . . . . ?
C5 C4 C3 C2 -168.1(3) . . . . ?
C48 C49 C50 C51 -1.1(5) . . . . ?
C25 C24 C29 N9 -178.5(2) . . . . ?
C25 C24 C29 C28 2.4(4) . . . . ?
C15 C16 C17 N4 -1.6(5) . . . . ?
C15 C14 C13 N4 -0.2(4) . . . . ?
C15 C14 C13 C12 -178.9(3) . . . . ?
C20 C21 C22 N6 -0.4(4) . . . . ?
C20 C21 C22 C23 -179.8(3) . . . . ?
C20 C19 C18 N6 -0.1(4) . . . . ?
C12 N8 C6 C11 -0.8(3) . . . . ?
C12 N8 C6 C7 179.4(3) . . . . ?
C12 N8 C5 C4 -77.5(4) . . . . ?
C12 N3 C11 C10 177.0(3) . . . . ?
C12 N3 C11 C6 -0.8(3) . . . . ?
C26 C27 C28 C29 -0.7(4) . . . . ?
C53 O1 C54 C55 -176.4(3) . . . . ?
C54 O1 C53 C52 174.2(3) . . . . ?
C38A C37A C36A C35A 60(3) . . . . ?
C36A C37A C38A C39 179.1(19) . . . . ?
